data_7215460
loop_
_publ_author_name
'Biet, Thomas'
'Avarvari, Narcis'

_publ_section_title
;
 Electroactive tetrathiafulvalene based pyridine-mono and
 -bis(1,2,3-triazoles) click ligands: synthesis, crystal structures and
 coordination chemistry
;
_journal_issue 29
_journal_name_full CrystEngComm
_journal_page_first 6612
_journal_paper_doi 10.1039/c4ce00736k
_journal_volume 16
_journal_year 2014
_chemical_formula_moiety 'C16 H14 N4 S4'
_chemical_formula_sum 'C16 H14 N4 S4'
_chemical_formula_weight 390.55
_chemical_name_systematic
;
 ?
;
_space_group_IT_number 14
_symmetry_cell_setting monoclinic
_symmetry_space_group_name_Hall '-P 2yab'
_symmetry_space_group_name_H-M 'P 1 21/a 1'
_atom_sites_solution_hydrogens geom
_atom_sites_solution_primary direct
_atom_sites_solution_secondary difmap
_audit_creation_method SHELXL-97
_cell_angle_alpha 90.00
_cell_angle_beta 101.564(8)
_cell_angle_gamma 90.00
_cell_formula_units_Z 4
_cell_length_a 11.0637(9)
_cell_length_b 7.2056(6)
_cell_length_c 22.927(2)
_cell_measurement_reflns_used 3865
_cell_measurement_temperature 293(2)
_cell_measurement_theta_max 26.99
_cell_measurement_theta_min 3.69
_cell_volume 1790.7(3)
_computing_cell_refinement 'Dirax/1sq (Duisenberg & Schreurs, 1989-2000)'
_computing_data_collection KappaCCD
_computing_data_reduction 'Denzo and Scalepak'
_computing_structure_refinement 'SHELXL-97 (Sheldrick, 1997)'
_computing_structure_solution 'SHELXL-97 (Sheldrick, 1990)'
_diffrn_ambient_temperature 293(2)
_diffrn_measured_fraction_theta_full 0.991
_diffrn_measured_fraction_theta_max 0.991
_diffrn_measurement_device_type area_detector
_diffrn_measurement_method CCD
_diffrn_radiation_monochromator graphite
_diffrn_radiation_source 'fine-focus sealed tube'
_diffrn_radiation_type MoK\a
_diffrn_radiation_wavelength 0.71073
_diffrn_reflns_av_R_equivalents 0.0982
_diffrn_reflns_av_sigmaI/netI 0.1166
_diffrn_reflns_limit_h_max 14
_diffrn_reflns_limit_h_min -14
_diffrn_reflns_limit_k_max 7
_diffrn_reflns_limit_k_min -9
_diffrn_reflns_limit_l_max 29
_diffrn_reflns_limit_l_min -29
_diffrn_reflns_number 20966
_diffrn_reflns_theta_full 26.99
_diffrn_reflns_theta_max 26.99
_diffrn_reflns_theta_min 3.69
_exptl_absorpt_coefficient_mu 0.536
_exptl_absorpt_correction_T_max 0.7455
_exptl_absorpt_correction_T_min 0.6892
_exptl_absorpt_correction_type multi-scan
_exptl_absorpt_process_details sadabs
_exptl_crystal_colour 'dark yellow'
_exptl_crystal_density_diffrn 1.449
_exptl_crystal_density_meas ?
_exptl_crystal_density_method 'not measured'
_exptl_crystal_description plate
_exptl_crystal_F_000 808
_exptl_crystal_size_max 0.4
_exptl_crystal_size_mid 0.2
_exptl_crystal_size_min 0.08
_refine_diff_density_max 0.354
_refine_diff_density_min -0.336
_refine_diff_density_rms 0.066
_refine_ls_extinction_method none
_refine_ls_goodness_of_fit_ref 1.003
_refine_ls_hydrogen_treatment constr
_refine_ls_matrix_type full
_refine_ls_number_parameters 217
_refine_ls_number_reflns 3865
_refine_ls_number_restraints 0
_refine_ls_restrained_S_all 1.003
_refine_ls_R_factor_all 0.1654
_refine_ls_R_factor_gt 0.0600
_refine_ls_shift/su_max 0.000
_refine_ls_shift/su_mean 0.000
_refine_ls_structure_factor_coef Fsqd
_refine_ls_weighting_details 'calc w=1/[\s^2^(Fo^2^)+(0.0298P)^2^+1.9248P] where P=(Fo^2^+2Fc^2^)/3'
_refine_ls_weighting_scheme calc
_refine_ls_wR_factor_gt 0.0924
_refine_ls_wR_factor_ref 0.1178
_reflns_number_gt 1899
_reflns_number_total 3865
_reflns_threshold_expression >2sigma(I)
_cod_data_source_file c4ce00736k2.cif
_cod_data_source_block 2
_cod_depositor_comments
;Adding full bibliography for 7215460--7215464.cif.

The following automatic conversions were performed:

'_exptl_crystal_density_meas' value 'not measured' was changed to '?'
- the value is perceived as not measured.

Automatic conversion script
Id: cif_fix_values 3008 2015-01-20 13:52:24Z robertas 
;
_cod_original_cell_volume 1790.6(3)
_cod_original_sg_symbol_H-M P21/a
_cod_database_code 7215460

loop_
_symmetry_equiv_pos_as_xyz
'x, y, z'
'-x+1/2, y+1/2, -z'
'-x, -y, -z'
'x-1/2, -y-1/2, z'

loop_
_atom_site_label
_atom_site_type_symbol
_atom_site_fract_x
_atom_site_fract_y
_atom_site_fract_z
_atom_site_U_iso_or_equiv
_atom_site_adp_type
_atom_site_occupancy
_atom_site_symmetry_multiplicity
_atom_site_calc_flag
_atom_site_refinement_flags
C1 C 0.4738(3) 0.5110(6) 0.08189(16) 0.0438(10) Uani 1 1 d .
C2 C 0.5172(3) 0.3395(6) 0.08961(16) 0.0426(10) Uani 1 1 d .
C3 C 0.6923(4) 0.5475(5) 0.15002(16) 0.0417(10) Uani 1 1 d .
C4 C 0.7928(4) 0.6117(5) 0.18692(16) 0.0379(10) Uani 1 1 d .
C5 C 0.9340(3) 0.8066(5) 0.26832(16) 0.0368(9) Uani 1 1 d .
C6 C 0.9792(3) 0.6345(5) 0.27356(16) 0.0404(10) Uani 1 1 d .
H6 H 1.0433 0.6033 0.3049 0.049 Uiso 1 1 calc R
C7 C 0.9689(4) 0.9658(5) 0.30806(16) 0.0369(9) Uani 1 1 d .
C8 C 0.8981(4) 1.0968(6) 0.32830(18) 0.0503(11) Uani 1 1 d .
H8 H 0.8123 1.0998 0.3196 0.060 Uiso 1 1 calc R
C9 C 0.3511(4) 0.5712(7) 0.04598(18) 0.0586(12) Uani 1 1 d .
H9A H 0.3440 0.7037 0.0481 0.088 Uiso 1 1 calc R
H9B H 0.2861 0.5139 0.0617 0.088 Uiso 1 1 calc R
H9C H 0.3449 0.5344 0.0052 0.088 Uiso 1 1 calc R
C10 C 0.4551(4) 0.1651(6) 0.06275(19) 0.0600(12) Uani 1 1 d .
H10A H 0.5071 0.0604 0.0757 0.090 Uiso 1 1 calc R
H10B H 0.4406 0.1736 0.0201 0.090 Uiso 1 1 calc R
H10C H 0.3778 0.1502 0.0752 0.090 Uiso 1 1 calc R
C11 C 1.2051(3) 0.9365(5) 0.32817(17) 0.0436(10) Uani 1 1 d .
H11A H 1.2634 1.0339 0.3243 0.052 Uiso 1 1 calc R
H11B H 1.1949 0.8593 0.2929 0.052 Uiso 1 1 calc R
C12 C 1.2563(3) 0.8204(5) 0.38216(16) 0.0376(9) Uani 1 1 d .
C13 C 1.3674(4) 0.8618(6) 0.41906(19) 0.0506(11) Uani 1 1 d .
H13 H 1.4135 0.9635 0.4114 0.061 Uiso 1 1 calc R
C14 C 1.4091(4) 0.7490(7) 0.4678(2) 0.0584(13) Uani 1 1 d .
H14 H 1.4842 0.7734 0.4931 0.070 Uiso 1 1 calc R
C15 C 1.3389(4) 0.6017(6) 0.47835(19) 0.0539(12) Uani 1 1 d .
H15 H 1.3641 0.5254 0.5112 0.065 Uiso 1 1 calc R
C16 C 1.2301(4) 0.5697(6) 0.4390(2) 0.0584(12) Uani 1 1 d .
H16 H 1.1829 0.4682 0.4459 0.070 Uiso 1 1 calc R
N3 N 0.9706(4) 1.2209(5) 0.36270(15) 0.0572(10) Uani 1 1 d .
N2 N 1.0869(4) 1.1755(5) 0.36473(15) 0.0538(9) Uani 1 1 d .
N1 N 1.0866(3) 1.0201(4) 0.33173(13) 0.0408(8) Uani 1 1 d .
N4 N 1.1877(3) 0.6752(5) 0.39146(14) 0.0510(9) Uani 1 1 d .
S1 S 0.57086(10) 0.69212(16) 0.11562(5) 0.0538(3) Uani 1 1 d .
S2 S 0.81104(10) 0.84862(14) 0.20757(5) 0.0468(3) Uani 1 1 d .
S3 S 0.66729(10) 0.31105(15) 0.13212(5) 0.0500(3) Uani 1 1 d .
S4 S 0.91660(10) 0.47014(14) 0.22093(5) 0.0459(3) Uani 1 1 d .

loop_
_atom_site_aniso_label
_atom_site_aniso_U_11
_atom_site_aniso_U_22
_atom_site_aniso_U_33
_atom_site_aniso_U_23
_atom_site_aniso_U_13
_atom_site_aniso_U_12
C1 0.035(2) 0.059(3) 0.035(2) -0.001(2) 0.0026(19) 0.004(2)
C2 0.040(2) 0.052(3) 0.035(2) -0.003(2) 0.0055(19) 0.002(2)
C3 0.046(3) 0.040(2) 0.037(2) 0.0035(19) 0.003(2) 0.004(2)
C4 0.041(2) 0.041(2) 0.030(2) 0.0007(18) 0.0017(19) 0.001(2)
C5 0.035(2) 0.039(2) 0.036(2) 0.0001(19) 0.0065(18) 0.000(2)
C6 0.042(2) 0.042(3) 0.033(2) 0.0004(19) -0.0031(19) 0.001(2)
C7 0.047(3) 0.031(2) 0.033(2) 0.0030(18) 0.006(2) 0.000(2)
C8 0.054(3) 0.041(3) 0.054(3) 0.003(2) 0.005(2) 0.009(2)
C9 0.047(3) 0.069(3) 0.056(3) 0.005(2) 0.001(2) 0.005(2)
C10 0.056(3) 0.061(3) 0.058(3) -0.010(3) -0.002(2) -0.005(3)
C11 0.039(2) 0.045(2) 0.048(3) 0.000(2) 0.014(2) -0.006(2)
C12 0.036(2) 0.038(2) 0.039(2) -0.004(2) 0.008(2) 0.003(2)
C13 0.045(3) 0.048(3) 0.057(3) -0.004(2) 0.006(2) -0.008(2)
C14 0.047(3) 0.065(3) 0.056(3) -0.009(3) -0.010(2) 0.004(3)
C15 0.063(3) 0.053(3) 0.043(3) 0.003(2) 0.005(2) 0.012(3)
C16 0.063(3) 0.057(3) 0.052(3) 0.011(3) 0.005(3) -0.009(3)
N3 0.075(3) 0.038(2) 0.054(2) -0.0095(18) 0.002(2) 0.007(2)
N2 0.066(3) 0.033(2) 0.056(2) -0.0066(18) -0.002(2) -0.002(2)
N1 0.048(2) 0.0320(19) 0.0391(19) -0.0022(16) 0.0021(17) -0.0034(17)
N4 0.050(2) 0.054(2) 0.044(2) 0.0105(19) -0.0015(17) -0.013(2)
S1 0.0490(7) 0.0441(7) 0.0618(7) 0.0018(6) -0.0048(6) 0.0061(6)
S2 0.0532(7) 0.0392(6) 0.0430(6) 0.0034(5) -0.0020(5) 0.0033(5)
S3 0.0461(7) 0.0426(7) 0.0548(7) -0.0041(5) -0.0052(5) 0.0061(6)
S4 0.0497(7) 0.0404(6) 0.0421(6) -0.0049(5) -0.0038(5) 0.0059(5)

loop_
_atom_type_symbol
_atom_type_description
_atom_type_scat_dispersion_real
_atom_type_scat_dispersion_imag
_atom_type_scat_source
C C 0.0033 0.0016 'International Tables Vol C Tables 4.2.6.8 and 6.1.1.4'
H H 0.0000 0.0000 'International Tables Vol C Tables 4.2.6.8 and 6.1.1.4'
N N 0.0061 0.0033 'International Tables Vol C Tables 4.2.6.8 and 6.1.1.4'
S S 0.1246 0.1234 'International Tables Vol C Tables 4.2.6.8 and 6.1.1.4'

loop_
_geom_angle_atom_site_label_1
_geom_angle_atom_site_label_2
_geom_angle_atom_site_label_3
_geom_angle
C2 C1 C9 127.3(4)
C2 C1 S1 117.3(3)
C9 C1 S1 115.4(3)
C1 C2 C10 126.9(4)
C1 C2 S3 117.3(3)
C10 C2 S3 115.6(3)
C4 C3 S1 122.8(3)
C4 C3 S3 123.7(3)
S1 C3 S3 113.5(2)
C3 C4 S4 123.6(3)
C3 C4 S2 122.5(3)
S4 C4 S2 113.8(2)
C6 C5 C7 128.6(3)
C6 C5 S2 116.5(3)
C7 C5 S2 114.8(3)
C5 C6 S4 118.8(3)
N1 C7 C8 103.5(3)
N1 C7 C5 125.6(3)
C8 C7 C5 130.8(4)
N3 C8 C7 110.1(4)
N1 C11 C12 112.2(3)
N4 C12 C13 122.5(4)
N4 C12 C11 115.7(3)
C13 C12 C11 121.8(4)
C12 C13 C14 118.7(4)
C15 C14 C13 119.3(4)
C14 C15 C16 118.1(4)
N4 C16 C15 124.0(4)
N2 N3 C8 108.6(3)
N3 N2 N1 107.0(3)
N2 N1 C7 110.8(3)
N2 N1 C11 118.1(3)
C7 N1 C11 131.0(3)
C12 N4 C16 117.3(4)
C3 S1 C1 95.8(2)
C5 S2 C4 94.23(18)
C2 S3 C3 95.9(2)
C6 S4 C4 94.55(19)

loop_
_geom_bond_atom_site_label_1
_geom_bond_atom_site_label_2
_geom_bond_distance
C1 C2 1.325(5)
C1 C9 1.504(5)
C1 S1 1.767(4)
C2 C10 1.504(5)
C2 S3 1.760(4)
C3 C4 1.337(5)
C3 S1 1.758(4)
C3 S3 1.761(4)
C4 S4 1.760(4)
C4 S2 1.772(4)
C5 C6 1.333(5)
C5 C7 1.468(5)
C5 S2 1.767(4)
C6 S4 1.733(4)
C7 N1 1.364(4)
C7 C8 1.366(5)
C8 N3 1.346(5)
C11 N1 1.460(4)
C11 C12 1.507(5)
C12 N4 1.334(5)
C12 C13 1.378(5)
C13 C14 1.384(6)
C14 C15 1.365(6)
C15 C16 1.371(6)
C16 N4 1.335(5)
N3 N2 1.319(5)
N2 N1 1.351(4)
